data_4311025
loop_
_publ_author_name
'Nathan A. Eckert'
'Jeremy M. Smith'
'Rene J. Lachicotte'
'Patrick L. Holland'

_publ_section_title
;
 Low-Coordinate Iron(II) Amido Complexes of \b-Diketiminates: Synthesis,
 Structure, and Reactivity
;
_journal_name_full 'Inorganic Chemistry'
_journal_page_first 3306
_journal_page_last 3321
_journal_paper_doi 10.1021/ic035483x
_journal_volume 43
_journal_year 2004
_chemical_formula_sum 'C34 H50 F3 Fe N2 O4 S'
_chemical_formula_weight 695.67
_chemical_name_common holne59
_chemical_name_systematic
;
 ?
;
_space_group_IT_number 14
_symmetry_cell_setting monoclinic
_symmetry_space_group_name_Hall '-P 2yn'
_symmetry_space_group_name_H-M 'P 1 21/n 1'
_atom_sites_solution_hydrogens geom
_atom_sites_solution_primary direct
_atom_sites_solution_secondary difmap
_audit_creation_method SHELXL-97
_cell_angle_alpha 90.00
_cell_angle_beta 115.481(1)
_cell_angle_gamma 90.00
_cell_formula_units_Z 4
_cell_length_a 10.7526(7)
_cell_length_b 31.146(2)
_cell_length_c 12.1488(8)
_cell_measurement_reflns_used 7946
_cell_measurement_temperature 193(2)
_cell_measurement_theta_max 28
_cell_measurement_theta_min 2
_cell_volume 3672.9(4)
_computing_structure_refinement 'SHELXL-97 (Sheldrick, 1997)'
_diffrn_ambient_temperature 193(2)
_diffrn_measured_fraction_theta_full 0.987
_diffrn_measured_fraction_theta_max 0.987
_diffrn_radiation_monochromator graphite
_diffrn_radiation_source 'fine-focus sealed tube'
_diffrn_radiation_type MoK\a
_diffrn_radiation_wavelength 0.71073
_diffrn_reflns_av_R_equivalents 0.0347
_diffrn_reflns_av_sigmaI/netI 0.0319
_diffrn_reflns_limit_h_max 14
_diffrn_reflns_limit_h_min -14
_diffrn_reflns_limit_k_max 41
_diffrn_reflns_limit_k_min -41
_diffrn_reflns_limit_l_max 15
_diffrn_reflns_limit_l_min -15
_diffrn_reflns_number 44099
_diffrn_reflns_theta_full 28.30
_diffrn_reflns_theta_max 28.30
_diffrn_reflns_theta_min 1.97
_exptl_absorpt_coefficient_mu 0.519
_exptl_absorpt_correction_T_max 0.99
_exptl_absorpt_correction_T_min 0.90
_exptl_absorpt_correction_type empirical
_exptl_absorpt_process_details SADABS
_exptl_crystal_colour blue
_exptl_crystal_density_diffrn 1.258
_exptl_crystal_density_method 'not measured'
_exptl_crystal_description plate
_exptl_crystal_F_000 1476
_exptl_crystal_size_max 0.46
_exptl_crystal_size_mid 0.44
_exptl_crystal_size_min 0.05
_refine_diff_density_max 0.693
_refine_diff_density_min -0.582
_refine_diff_density_rms 0.068
_refine_ls_extinction_method none
_refine_ls_goodness_of_fit_ref 1.104
_refine_ls_hydrogen_treatment mixed
_refine_ls_matrix_type full
_refine_ls_number_parameters 419
_refine_ls_number_reflns 9010
_refine_ls_number_restraints 0
_refine_ls_restrained_S_all 1.104
_refine_ls_R_factor_all 0.0877
_refine_ls_R_factor_gt 0.0682
_refine_ls_shift/su_max 0.005
_refine_ls_shift/su_mean 0.000
_refine_ls_structure_factor_coef Fsqd
_refine_ls_weighting_details 'calc w=1/[\s^2^(Fo^2^)+(0.0617P)^2^+4.6926P] where P=(Fo^2^+2Fc^2^)/3'
_refine_ls_weighting_scheme calc
_refine_ls_wR_factor_gt 0.1487
_refine_ls_wR_factor_ref 0.1579
_reflns_number_gt 7240
_reflns_number_total 9010
_reflns_threshold_expression >2sigma(I)
_cod_data_source_file ic035483xsi20031224_095602_07.cif
_cod_data_source_block L(Me)Fe(OtBu)(OTf)
_cod_depositor_comments
;
The following automatic conversions were performed:
'_symmetry_cell_setting' value 'Monoclinic' changed to 'monoclinic'
according to '/home/saulius/struct/CIF-dictionaries/cif_core.dic'
dictionary named 'cif_core.dic' version 2.4.1 from 2010-06-29.

Automatic conversion script
Id: cif_fix_enum 1527 2010-12-29 10:47:43Z saulius 
;
_cod_database_code 4311025

loop_
_symmetry_equiv_pos_as_xyz
'x, y, z'
'-x+1/2, y+1/2, -z+1/2'
'-x, -y, -z'
'x-1/2, -y-1/2, z-1/2'

loop_
_atom_site_label
_atom_site_type_symbol
_atom_site_fract_x
_atom_site_fract_y
_atom_site_fract_z
_atom_site_U_iso_or_equiv
_atom_site_adp_type
_atom_site_occupancy
_atom_site_symmetry_multiplicity
_atom_site_calc_flag
_atom_site_refinement_flags
_atom_site_disorder_assembly
_atom_site_disorder_group
C11 C 0.1664(4) 0.05686(11) 0.9245(3) 0.0446(8) Uani 1 1 d . . .
H11A H 0.2435 0.0604 1.0052 0.067 Uiso 1 1 calc R . .
H11B H 0.1400 0.0265 0.9112 0.067 Uiso 1 1 calc R . .
H11C H 0.0878 0.0739 0.9201 0.067 Uiso 1 1 calc R . .
C12 C 0.3191(3) 0.13345(9) 0.9532(2) 0.0310(6) Uani 1 1 d . . .
C13 C 0.3656(3) 0.07833(8) 0.5418(3) 0.0296(6) Uani 1 1 d . . .
C21 C 0.2095(3) 0.07200(9) 0.8270(3) 0.0299(6) Uani 1 1 d . . .
C22 C 0.4572(3) 0.12758(11) 1.0387(3) 0.0383(7) Uani 1 1 d . . .
C23 C 0.5090(3) 0.07213(9) 0.5953(3) 0.0333(6) Uani 1 1 d . . .
C24 C 0.4296(4) 0.21121(11) 0.6658(3) 0.0473(8) Uani 1 1 d . . .
C31 C 0.1838(3) 0.04366(9) 0.7293(3) 0.0320(6) Uani 1 1 d . . .
H31 H 0.1246 0.0202 0.7234 0.038 Uiso 1 1 calc R . .
C32 C 0.5034(4) 0.15028(12) 1.1484(3) 0.0477(8) Uani 1 1 d . . .
H32 H 0.5960 0.1468 1.2073 0.057 Uiso 1 1 calc R . .
C33 C 0.5768(3) 0.07519(10) 0.5202(3) 0.0403(7) Uani 1 1 d . . .
H33 H 0.6736 0.0708 0.5541 0.048 Uiso 1 1 calc R . .
C34 C 0.4775(9) 0.19646(19) 0.5726(7) 0.125(3) Uani 1 1 d . . .
H34A H 0.5551 0.1766 0.6109 0.188 Uiso 1 1 calc R . .
H34B H 0.5069 0.2213 0.5404 0.188 Uiso 1 1 calc R . .
H34C H 0.4018 0.1818 0.5059 0.188 Uiso 1 1 calc R . .
C41 C 0.2333(3) 0.04509(9) 0.6390(3) 0.0301(6) Uani 1 1 d . . .
C42 C 0.4183(4) 0.17750(12) 1.1732(3) 0.0508(9) Uani 1 1 d . . .
H42 H 0.4517 0.1921 1.2492 0.061 Uiso 1 1 calc R . .
C43 C 0.5067(4) 0.08442(12) 0.3981(3) 0.0468(8) Uani 1 1 d . . .
H43 H 0.5553 0.0870 0.3490 0.056 Uiso 1 1 calc R . .
C44 C 0.3106(6) 0.24280(16) 0.6116(6) 0.0923(17) Uani 1 1 d . . .
H44A H 0.2346 0.2295 0.5420 0.138 Uiso 1 1 calc R . .
H44B H 0.3414 0.2686 0.5844 0.138 Uiso 1 1 calc R . .
H44C H 0.2791 0.2506 0.6736 0.138 Uiso 1 1 calc R . .
C51 C 0.2141(4) 0.00529(10) 0.5623(3) 0.0434(8) Uani 1 1 d . . .
H51A H 0.1339 0.0090 0.4837 0.065 Uiso 1 1 calc R . .
H51B H 0.1993 -0.0196 0.6048 0.065 Uiso 1 1 calc R . .
H51C H 0.2965 0.0006 0.5487 0.065 Uiso 1 1 calc R . .
C52 C 0.2855(4) 0.18362(11) 1.0884(3) 0.0447(8) Uani 1 1 d . . .
H52 H 0.2281 0.2030 1.1058 0.054 Uiso 1 1 calc R . .
C53 C 0.3659(4) 0.08999(11) 0.3468(3) 0.0453(8) Uani 1 1 d . . .
H53 H 0.3184 0.0961 0.2622 0.054 Uiso 1 1 calc R . .
C54 C 0.5425(6) 0.23129(18) 0.7752(6) 0.1016(19) Uani 1 1 d . . .
H54A H 0.5097 0.2365 0.8378 0.152 Uiso 1 1 calc R . .
H54B H 0.5696 0.2586 0.7517 0.152 Uiso 1 1 calc R . .
H54C H 0.6220 0.2119 0.8076 0.152 Uiso 1 1 calc R . .
C55 C -0.1683(4) 0.18110(14) 0.4715(4) 0.0610(11) Uani 1 1 d . . .
C62 C 0.2322(3) 0.16181(10) 0.9762(3) 0.0353(6) Uani 1 1 d . . .
C63 C 0.2913(3) 0.08692(10) 0.4163(3) 0.0351(6) Uani 1 1 d . . .
C72 C 0.5564(3) 0.09879(14) 1.0153(3) 0.0527(9) Uani 1 1 d . . .
H72 H 0.5125 0.0901 0.9275 0.063 Uiso 1 1 calc R . .
C73 C 0.5900(3) 0.06289(11) 0.7301(3) 0.0390(7) Uani 1 1 d . . .
H73 H 0.5454 0.0796 0.7736 0.047 Uiso 1 1 calc R . .
C82 C 0.6887(6) 0.1224(2) 1.0397(7) 0.123(3) Uani 1 1 d . . .
H82A H 0.7368 0.1293 1.1266 0.185 Uiso 1 1 calc R . .
H82B H 0.6674 0.1490 0.9919 0.185 Uiso 1 1 calc R . .
H82C H 0.7477 0.1042 1.0163 0.185 Uiso 1 1 calc R . .
C83 C 0.7374(6) 0.0769(3) 0.7820(5) 0.136(3) Uani 1 1 d . . .
H83A H 0.7829 0.0695 0.8688 0.204 Uiso 1 1 calc R . .
H83B H 0.7417 0.1080 0.7723 0.204 Uiso 1 1 calc R . .
H83C H 0.7841 0.0622 0.7389 0.204 Uiso 1 1 calc R . .
C92 C 0.5894(8) 0.05896(19) 1.0915(7) 0.129(3) Uani 1 1 d . . .
H92A H 0.6356 0.0668 1.1779 0.194 Uiso 1 1 calc R . .
H92B H 0.6503 0.0406 1.0708 0.194 Uiso 1 1 calc R . .
H92C H 0.5040 0.0435 1.0755 0.194 Uiso 1 1 calc R . .
C93 C 0.5847(8) 0.01718(18) 0.7608(6) 0.139(3) Uani 1 1 d . . .
H93A H 0.4884 0.0082 0.7317 0.209 Uiso 1 1 calc R . .
H93B H 0.6323 0.0134 0.8494 0.209 Uiso 1 1 calc R . .
H93C H 0.6298 -0.0004 0.7216 0.209 Uiso 1 1 calc R . .
C102 C 0.0865(3) 0.17135(11) 0.8854(3) 0.0440(8) Uani 1 1 d . . .
H102 H 0.0610 0.1504 0.8167 0.053 Uiso 1 1 calc R . .
C103 C 0.1363(3) 0.09314(11) 0.3544(3) 0.0416(7) Uani 1 1 d . . .
H103 H 0.1001 0.0881 0.4165 0.050 Uiso 1 1 calc R . .
C112 C -0.0174(4) 0.16642(16) 0.9398(4) 0.0677(12) Uani 1 1 d . . .
H11D H -0.0118 0.1373 0.9720 0.102 Uiso 1 1 calc R . .
H11E H -0.1107 0.1716 0.8764 0.102 Uiso 1 1 calc R . .
H11F H 0.0037 0.1872 1.0060 0.102 Uiso 1 1 calc R . .
C113 C 0.0666(4) 0.06063(15) 0.2501(4) 0.0633(11) Uani 1 1 d . . .
H11G H 0.0893 0.0678 0.1823 0.095 Uiso 1 1 calc R . .
H11H H -0.0334 0.0618 0.2222 0.095 Uiso 1 1 calc R . .
H11I H 0.0998 0.0316 0.2796 0.095 Uiso 1 1 calc R . .
C122 C 0.0791(5) 0.21641(14) 0.8332(4) 0.0724(13) Uani 1 1 d . . .
H12A H 0.1034 0.2376 0.8988 0.109 Uiso 1 1 calc R . .
H12B H -0.0147 0.2219 0.7711 0.109 Uiso 1 1 calc R . .
H12C H 0.1438 0.2186 0.7962 0.109 Uiso 1 1 calc R . .
C123 C 0.0993(4) 0.13902(13) 0.3070(4) 0.0576(10) Uani 1 1 d . . .
H12D H 0.1393 0.1592 0.3753 0.086 Uiso 1 1 calc R . .
H12E H -0.0011 0.1423 0.2682 0.086 Uiso 1 1 calc R . .
H12F H 0.1359 0.1450 0.2474 0.086 Uiso 1 1 calc R . .
N11 N 0.2703(2) 0.11034(7) 0.8390(2) 0.0262(5) Uani 1 1 d . . .
N21 N 0.2959(2) 0.07946(7) 0.6212(2) 0.0273(5) Uani 1 1 d . . .
O14 O 0.3818(2) 0.17495(7) 0.7057(2) 0.0443(5) Uani 1 1 d . . .
O15 O 0.0696(2) 0.14733(7) 0.57541(19) 0.0365(5) Uani 1 1 d . . .
O25 O -0.1036(3) 0.12087(11) 0.6347(2) 0.0684(8) Uani 1 1 d . . .
O35 O -0.1170(2) 0.10285(8) 0.4346(2) 0.0512(6) Uani 1 1 d . . .
F65 F -0.3012(2) 0.17421(10) 0.4396(2) 0.0826(8) Uani 1 1 d . . .
F75 F -0.1568(3) 0.19177(9) 0.3704(3) 0.0893(9) Uani 1 1 d . . .
F85 F -0.1256(3) 0.21278(10) 0.5469(3) 0.1241(15) Uani 1 1 d . . .
S45 S -0.07337(8) 0.13164(3) 0.53522(7) 0.03782(18) Uani 1 1 d . . .
Fe1 Fe 0.26204(4) 0.133830(11) 0.68615(3) 0.02413(11) Uani 1 1 d . . .

loop_
_atom_site_aniso_label
_atom_site_aniso_U_11
_atom_site_aniso_U_22
_atom_site_aniso_U_33
_atom_site_aniso_U_23
_atom_site_aniso_U_13
_atom_site_aniso_U_12
C11 0.061(2) 0.0406(17) 0.0437(18) 0.0021(14) 0.0334(17) -0.0106(15)
C12 0.0338(14) 0.0314(14) 0.0245(13) 0.0031(11) 0.0094(11) -0.0039(12)
C13 0.0336(14) 0.0236(13) 0.0342(14) -0.0054(11) 0.0172(12) -0.0037(11)
C21 0.0291(14) 0.0304(14) 0.0308(14) 0.0064(11) 0.0134(11) 0.0038(11)
C22 0.0359(16) 0.0522(19) 0.0252(14) 0.0029(13) 0.0118(12) -0.0035(14)
C23 0.0357(15) 0.0279(14) 0.0386(16) -0.0074(12) 0.0184(13) -0.0039(11)
C24 0.057(2) 0.0343(16) 0.057(2) -0.0006(15) 0.0312(18) -0.0162(15)
C31 0.0331(15) 0.0272(13) 0.0366(15) 0.0006(11) 0.0158(12) -0.0046(11)
C32 0.0411(18) 0.063(2) 0.0279(15) -0.0023(15) 0.0046(14) -0.0074(16)
C33 0.0375(16) 0.0418(17) 0.0470(18) -0.0120(14) 0.0234(15) -0.0029(13)
C34 0.221(8) 0.075(4) 0.165(6) -0.015(4) 0.164(7) -0.033(4)
C41 0.0268(13) 0.0269(13) 0.0324(14) -0.0014(11) 0.0088(11) 0.0005(10)
C42 0.057(2) 0.055(2) 0.0303(16) -0.0128(15) 0.0085(15) -0.0105(17)
C43 0.053(2) 0.058(2) 0.0439(19) -0.0112(16) 0.0338(17) -0.0071(16)
C44 0.105(4) 0.066(3) 0.109(4) 0.033(3) 0.049(4) 0.012(3)
C51 0.053(2) 0.0298(15) 0.053(2) -0.0111(14) 0.0283(17) -0.0082(14)
C52 0.057(2) 0.0386(17) 0.0360(17) -0.0100(13) 0.0181(16) -0.0022(15)
C53 0.053(2) 0.054(2) 0.0335(16) -0.0058(14) 0.0225(15) -0.0019(16)
C54 0.090(4) 0.072(3) 0.123(5) -0.017(3) 0.027(4) -0.041(3)
C55 0.0389(19) 0.066(3) 0.052(2) -0.0157(19) -0.0046(17) 0.0168(18)
C62 0.0399(16) 0.0332(15) 0.0305(15) -0.0015(12) 0.0128(13) -0.0040(12)
C63 0.0411(16) 0.0357(15) 0.0314(15) -0.0045(12) 0.0184(13) -0.0030(13)
C72 0.0348(17) 0.091(3) 0.0284(16) -0.0026(17) 0.0103(14) 0.0104(18)
C73 0.0295(15) 0.0481(18) 0.0382(16) -0.0017(14) 0.0134(13) 0.0015(13)
C82 0.057(3) 0.157(6) 0.170(7) -0.008(5) 0.062(4) -0.002(4)
C83 0.094(4) 0.221(8) 0.054(3) 0.018(4) -0.004(3) -0.094(5)
C92 0.184(8) 0.078(4) 0.178(7) 0.031(4) 0.126(7) 0.064(4)
C93 0.158(6) 0.072(4) 0.098(4) 0.038(3) -0.030(4) -0.015(4)
C102 0.0416(18) 0.0467(18) 0.0343(16) -0.0132(14) 0.0073(14) 0.0085(14)
C103 0.0400(17) 0.054(2) 0.0293(15) 0.0018(14) 0.0138(13) 0.0044(15)
C112 0.047(2) 0.086(3) 0.066(3) -0.023(2) 0.020(2) 0.003(2)
C113 0.047(2) 0.087(3) 0.046(2) -0.014(2) 0.0099(17) -0.005(2)
C122 0.091(3) 0.056(2) 0.049(2) 0.0076(19) 0.011(2) 0.027(2)
C123 0.060(2) 0.067(3) 0.047(2) 0.0168(18) 0.0242(18) 0.0186(19)
N11 0.0258(11) 0.0251(11) 0.0239(11) -0.0019(8) 0.0071(9) -0.0044(9)
N21 0.0289(11) 0.0252(11) 0.0274(11) -0.0018(9) 0.0118(10) -0.0006(9)
O14 0.0490(13) 0.0361(12) 0.0518(14) -0.0001(10) 0.0255(11) -0.0170(10)
O15 0.0280(10) 0.0395(11) 0.0384(11) 0.0055(9) 0.0107(9) 0.0010(8)
O25 0.0474(15) 0.116(3) 0.0405(14) 0.0008(15) 0.0176(12) -0.0272(16)
O35 0.0455(14) 0.0495(14) 0.0549(15) -0.0143(11) 0.0182(12) -0.0087(11)
F65 0.0350(12) 0.123(2) 0.0716(16) -0.0103(15) 0.0055(11) 0.0259(13)
F75 0.0838(19) 0.0820(19) 0.089(2) 0.0378(16) 0.0247(16) 0.0217(15)
F85 0.096(2) 0.080(2) 0.115(2) -0.0502(18) -0.0313(19) 0.0415(17)
S45 0.0281(4) 0.0472(4) 0.0333(4) -0.0007(3) 0.0087(3) -0.0022(3)
Fe1 0.02635(19) 0.02261(18) 0.02291(19) 0.00068(14) 0.01011(15) -0.00196(15)

loop_
_atom_type_symbol
_atom_type_description
_atom_type_scat_dispersion_real
_atom_type_scat_dispersion_imag
_atom_type_scat_source
C C 0.0033 0.0016 'International Tables Vol C Tables 4.2.6.8 and 6.1.1.4'
H H 0.0000 0.0000 'International Tables Vol C Tables 4.2.6.8 and 6.1.1.4'
N N 0.0061 0.0033 'International Tables Vol C Tables 4.2.6.8 and 6.1.1.4'
O O 0.0106 0.0060 'International Tables Vol C Tables 4.2.6.8 and 6.1.1.4'
F F 0.0171 0.0103 'International Tables Vol C Tables 4.2.6.8 and 6.1.1.4'
S S 0.1246 0.1234 'International Tables Vol C Tables 4.2.6.8 and 6.1.1.4'
Fe Fe 0.3463 0.8444 'International Tables Vol C Tables 4.2.6.8 and 6.1.1.4'

loop_
_geom_angle_atom_site_label_1
_geom_angle_atom_site_label_2
_geom_angle_atom_site_label_3
_geom_angle
_geom_angle_site_symmetry_1
_geom_angle_site_symmetry_3
_geom_angle_publ_flag
C62 C12 C22 121.1(3) . . ?
C62 C12 N11 120.5(2) . . ?
C22 C12 N11 118.3(3) . . ?
C23 C13 C63 121.6(3) . . ?
C23 C13 N21 118.2(2) . . ?
C63 C13 N21 120.0(3) . . ?
N11 C21 C31 124.1(3) . . ?
N11 C21 C11 119.3(3) . . ?
C31 C21 C11 116.6(3) . . ?
C32 C22 C12 117.8(3) . . ?
C32 C22 C72 119.3(3) . . ?
C12 C22 C72 122.9(3) . . ?
C33 C23 C13 117.8(3) . . ?
C33 C23 C73 120.1(3) . . ?
C13 C23 C73 122.1(3) . . ?
O14 C24 C54 107.8(3) . . ?
O14 C24 C34 107.9(3) . . ?
C54 C24 C34 112.7(5) . . ?
O14 C24 C44 107.6(3) . . ?
C54 C24 C44 108.9(4) . . ?
C34 C24 C44 111.6(5) . . ?
C21 C31 C41 129.2(3) . . ?
C42 C32 C22 121.6(3) . . ?
C43 C33 C23 121.4(3) . . ?
N21 C41 C31 122.5(3) . . ?
N21 C41 C51 120.3(3) . . ?
C31 C41 C51 117.2(3) . . ?
C52 C42 C32 120.0(3) . . ?
C33 C43 C53 120.0(3) . . ?
C42 C52 C62 121.4(3) . . ?
C43 C53 C63 121.6(3) . . ?
F85 C55 F75 108.6(4) . . ?
F85 C55 F65 109.9(4) . . ?
F75 C55 F65 106.7(3) . . ?
F85 C55 S45 112.4(3) . . ?
F75 C55 S45 110.3(3) . . ?
F65 C55 S45 108.8(3) . . ?
C12 C62 C52 118.1(3) . . ?
C12 C62 C102 123.5(3) . . ?
C52 C62 C102 118.4(3) . . ?
C53 C63 C13 117.5(3) . . ?
C53 C63 C103 119.1(3) . . ?
C13 C63 C103 123.4(3) . . ?
C92 C72 C22 112.0(3) . . ?
C92 C72 C82 109.2(5) . . ?
C22 C72 C82 110.8(4) . . ?
C93 C73 C83 108.8(5) . . ?
C93 C73 C23 112.9(3) . . ?
C83 C73 C23 114.3(3) . . ?
C62 C102 C122 109.7(3) . . ?
C62 C102 C112 112.7(3) . . ?
C122 C102 C112 110.7(3) . . ?
C63 C103 C123 111.0(3) . . ?
C63 C103 C113 111.4(3) . . ?
C123 C103 C113 110.5(3) . . ?
C21 N11 C12 120.4(2) . . ?
C21 N11 Fe1 114.12(18) . . ?
C12 N11 Fe1 124.92(17) . . ?
C41 N21 C13 122.0(2) . . ?
C41 N21 Fe1 115.67(18) . . ?
C13 N21 Fe1 121.60(17) . . ?
C24 O14 Fe1 153.0(2) . . ?
S45 O15 Fe1 142.34(14) . . ?
O25 S45 O35 118.07(17) . . ?
O25 S45 O15 112.48(14) . . ?
O35 S45 O15 113.77(14) . . ?
O25 S45 C55 105.6(2) . . ?
O35 S45 C55 104.46(16) . . ?
O15 S45 C55 99.94(17) . . ?
O14 Fe1 N11 114.31(10) . . ?
O14 Fe1 N21 115.46(10) . . ?
N11 Fe1 N21 96.77(9) . . ?
O14 Fe1 O15 115.48(10) . . ?
N11 Fe1 O15 109.42(9) . . ?
N21 Fe1 O15 103.39(9) . . ?

loop_
_geom_bond_atom_site_label_1
_geom_bond_atom_site_label_2
_geom_bond_distance
_geom_bond_site_symmetry_2
_geom_bond_publ_flag
C11 C21 1.521(4) . ?
C12 C62 1.398(4) . ?
C12 C22 1.411(4) . ?
C12 N11 1.446(3) . ?
C13 C23 1.406(4) . ?
C13 C63 1.410(4) . ?
C13 N21 1.454(3) . ?
C21 N11 1.339(3) . ?
C21 C31 1.408(4) . ?
C22 C32 1.398(4) . ?
C22 C72 1.511(5) . ?
C23 C33 1.395(4) . ?
C23 C73 1.516(4) . ?
C24 O14 1.410(4) . ?
C24 C54 1.497(6) . ?
C24 C34 1.503(6) . ?
C24 C44 1.521(6) . ?
C31 C41 1.412(4) . ?
C32 C42 1.372(5) . ?
C33 C43 1.375(5) . ?
C41 N21 1.331(4) . ?
C41 C51 1.511(4) . ?
C42 C52 1.368(5) . ?
C43 C53 1.378(5) . ?
C52 C62 1.406(4) . ?
C53 C63 1.395(4) . ?
C55 F85 1.290(4) . ?
C55 F75 1.327(5) . ?
C55 F65 1.328(5) . ?
C55 S45 1.826(4) . ?
C62 C102 1.508(4) . ?
C63 C103 1.518(4) . ?
C72 C92 1.497(7) . ?
C72 C82 1.513(7) . ?
C73 C93 1.479(6) . ?
C73 C83 1.496(6) . ?
C102 C122 1.528(5) . ?
C102 C112 1.531(5) . ?
C103 C123 1.528(5) . ?
C103 C113 1.541(5) . ?
N11 Fe1 1.962(2) . ?
N21 Fe1 1.967(2) . ?
O14 Fe1 1.758(2) . ?
O15 S45 1.481(2) . ?
O15 Fe1 1.968(2) . ?
O25 S45 1.420(3) . ?
O35 S45 1.423(2) . ?

loop_
_geom_torsion_atom_site_label_1
_geom_torsion_atom_site_label_2
_geom_torsion_atom_site_label_3
_geom_torsion_atom_site_label_4
_geom_torsion
_geom_torsion_site_symmetry_1
_geom_torsion_site_symmetry_2
_geom_torsion_site_symmetry_3
_geom_torsion_site_symmetry_4
_geom_torsion_publ_flag
C62 C12 C22 C32 1.5(4) . . . . ?
N11 C12 C22 C32 179.6(3) . . . . ?
C62 C12 C22 C72 -177.2(3) . . . . ?
N11 C12 C22 C72 0.9(4) . . . . ?
C63 C13 C23 C33 0.6(4) . . . . ?
N21 C13 C23 C33 -174.0(3) . . . . ?
C63 C13 C23 C73 180.0(3) . . . . ?
N21 C13 C23 C73 5.4(4) . . . . ?
N11 C21 C31 C41 11.7(5) . . . . ?
C11 C21 C31 C41 -167.3(3) . . . . ?
C12 C22 C32 C42 -0.1(5) . . . . ?
C72 C22 C32 C42 178.7(3) . . . . ?
C13 C23 C33 C43 0.7(5) . . . . ?
C73 C23 C33 C43 -178.6(3) . . . . ?
C21 C31 C41 N21 -12.5(5) . . . . ?
C21 C31 C41 C51 166.8(3) . . . . ?
C22 C32 C42 C52 -1.4(6) . . . . ?
C23 C33 C43 C53 -1.4(5) . . . . ?
C32 C42 C52 C62 1.4(6) . . . . ?
C33 C43 C53 C63 0.6(5) . . . . ?
C22 C12 C62 C52 -1.5(4) . . . . ?
N11 C12 C62 C52 -179.6(3) . . . . ?
C22 C12 C62 C102 176.3(3) . . . . ?
N11 C12 C62 C102 -1.8(4) . . . . ?
C42 C52 C62 C12 0.1(5) . . . . ?
C42 C52 C62 C102 -177.9(3) . . . . ?
C43 C53 C63 C13 0.7(5) . . . . ?
C43 C53 C63 C103 -179.7(3) . . . . ?
C23 C13 C63 C53 -1.3(4) . . . . ?
N21 C13 C63 C53 173.2(3) . . . . ?
C23 C13 C63 C103 179.0(3) . . . . ?
N21 C13 C63 C103 -6.4(4) . . . . ?
C32 C22 C72 C92 72.3(5) . . . . ?
C12 C22 C72 C92 -109.0(5) . . . . ?
C32 C22 C72 C82 -49.9(5) . . . . ?
C12 C22 C72 C82 128.8(4) . . . . ?
C33 C23 C73 C93 -98.9(5) . . . . ?
C13 C23 C73 C93 81.7(5) . . . . ?
C33 C23 C73 C83 26.2(6) . . . . ?
C13 C23 C73 C83 -153.1(5) . . . . ?
C12 C62 C102 C122 -107.2(4) . . . . ?
C52 C62 C102 C122 70.6(4) . . . . ?
C12 C62 C102 C112 129.0(3) . . . . ?
C52 C62 C102 C112 -53.2(4) . . . . ?
C53 C63 C103 C123 -65.2(4) . . . . ?
C13 C63 C103 C123 114.4(3) . . . . ?
C53 C63 C103 C113 58.4(4) . . . . ?
C13 C63 C103 C113 -122.0(3) . . . . ?
C31 C21 N11 C12 -166.9(3) . . . . ?
C11 C21 N11 C12 12.1(4) . . . . ?
C31 C21 N11 Fe1 21.0(3) . . . . ?
C11 C21 N11 Fe1 -160.0(2) . . . . ?
C62 C12 N11 C21 -89.4(3) . . . . ?
C22 C12 N11 C21 92.6(3) . . . . ?
C62 C12 N11 Fe1 81.9(3) . . . . ?
C22 C12 N11 Fe1 -96.2(3) . . . . ?
C31 C41 N21 C13 170.1(3) . . . . ?
C51 C41 N21 C13 -9.2(4) . . . . ?
C31 C41 N21 Fe1 -19.8(3) . . . . ?
C51 C41 N21 Fe1 160.9(2) . . . . ?
C23 C13 N21 C41 -97.4(3) . . . . ?
C63 C13 N21 C41 87.9(3) . . . . ?
C23 C13 N21 Fe1 93.1(3) . . . . ?
C63 C13 N21 Fe1 -81.6(3) . . . . ?
C54 C24 O14 Fe1 165.5(4) . . . . ?
C34 C24 O14 Fe1 -72.4(7) . . . . ?
C44 C24 O14 Fe1 48.2(6) . . . . ?
Fe1 O15 S45 O25 48.2(3) . . . . ?
Fe1 O15 S45 O35 -89.4(3) . . . . ?
Fe1 O15 S45 C55 159.8(2) . . . . ?
F85 C55 S45 O25 64.4(4) . . . . ?
F75 C55 S45 O25 -174.3(3) . . . . ?
F65 C55 S45 O25 -57.6(3) . . . . ?
F85 C55 S45 O35 -170.4(4) . . . . ?
F75 C55 S45 O35 -49.0(3) . . . . ?
F65 C55 S45 O35 67.7(3) . . . . ?
F85 C55 S45 O15 -52.5(4) . . . . ?
F75 C55 S45 O15 68.9(3) . . . . ?
F65 C55 S45 O15 -174.4(3) . . . . ?
C24 O14 Fe1 N11 -157.5(5) . . . . ?
C24 O14 Fe1 N21 91.5(5) . . . . ?
C24 O14 Fe1 O15 -29.2(5) . . . . ?
C21 N11 Fe1 O14 -161.97(19) . . . . ?
C12 N11 Fe1 O14 26.3(2) . . . . ?
C21 N11 Fe1 N21 -40.0(2) . . . . ?
C12 N11 Fe1 N21 148.2(2) . . . . ?
C21 N11 Fe1 O15 66.8(2) . . . . ?
C12 N11 Fe1 O15 -105.0(2) . . . . ?
C41 N21 Fe1 O14 161.14(19) . . . . ?
C13 N21 Fe1 O14 -28.7(2) . . . . ?
C41 N21 Fe1 N11 40.1(2) . . . . ?
C13 N21 Fe1 N11 -149.8(2) . . . . ?
C41 N21 Fe1 O15 -71.8(2) . . . . ?
C13 N21 Fe1 O15 98.4(2) . . . . ?
S45 O15 Fe1 O14 -168.3(2) . . . . ?
S45 O15 Fe1 N11 -37.6(3) . . . . ?
S45 O15 Fe1 N21 64.6(2) . . . . ?
